data_4029673
loop_
_publ_author_name
'Roy, Rimi'
'Rakshit, Soumyadipta'
'Bhowmik, Tanmoy'
'Khan, Sagar'
'Ghatak, Avishek'
'Bhar, Sanjay'

_publ_section_title
;
 Substituted 3-E-Styryl-2H-chromenes and 3-E-Styryl-2H-thiochromenes:
 Synthesis, Photophysical Studies, Anticancer Activity, and Exploration to
 Tricyclic Benzopyran Skeleton.
;
_journal_issue 14
_journal_name_full 'The Journal of organic chemistry'
_journal_page_first 6603
_journal_page_last 6614
_journal_paper_doi 10.1021/jo5011125
_journal_volume 79
_journal_year 2014
_chemical_formula_moiety 'C18 H16 O S'
_chemical_formula_sum 'C18 H16 O S'
_chemical_formula_weight 280.37
_chemical_name_systematic
; 
 ? 
;
_space_group_IT_number 61
_symmetry_cell_setting orthorhombic
_symmetry_space_group_name_Hall '-P 2ac 2ab'
_symmetry_space_group_name_H-M 'P b c a'
_atom_sites_solution_hydrogens geom
_atom_sites_solution_primary direct
_atom_sites_solution_secondary difmap
_audit_creation_method SHELXL-97
_cell_angle_alpha 90.00
_cell_angle_beta 90.00
_cell_angle_gamma 90.00
_cell_formula_units_Z 8
_cell_length_a 17.9928(15)
_cell_length_b 7.7886(7)
_cell_length_c 20.8390(19)
_cell_measurement_reflns_used 4062
_cell_measurement_temperature 273(2)
_cell_measurement_theta_max 19.08
_cell_measurement_theta_min 2.26
_cell_volume 2920.4(4)
_computing_cell_refinement 'Bruker SAINT'
_computing_data_collection 'Bruker APEX2'
_computing_data_reduction 'Bruker SAINT'
_computing_molecular_graphics 'Bruker SHELXTL'
_computing_publication_material 'Bruker SHELXTL'
_computing_structure_refinement 'SHELXL-97 (Sheldrick, 2008)'
_computing_structure_solution 'SHELXS-97 (Sheldrick, 2008)'
_diffrn_ambient_temperature 273(2)
_diffrn_measured_fraction_theta_full 0.997
_diffrn_measured_fraction_theta_max 0.997
_diffrn_measurement_device_type 'Bruker APEX-II CCD'
_diffrn_measurement_method '\f and \w scans'
_diffrn_radiation_monochromator graphite
_diffrn_radiation_source 'fine-focus sealed tube'
_diffrn_radiation_type MoK\a
_diffrn_radiation_wavelength 0.71073
_diffrn_reflns_av_R_equivalents 0.0758
_diffrn_reflns_av_sigmaI/netI 0.0425
_diffrn_reflns_limit_h_max 23
_diffrn_reflns_limit_h_min -22
_diffrn_reflns_limit_k_max 10
_diffrn_reflns_limit_k_min -10
_diffrn_reflns_limit_l_max 26
_diffrn_reflns_limit_l_min -27
_diffrn_reflns_number 45961
_diffrn_reflns_theta_full 27.65
_diffrn_reflns_theta_max 27.65
_diffrn_reflns_theta_min 1.95
_exptl_absorpt_coefficient_mu 0.214
_exptl_absorpt_correction_T_max 0.964
_exptl_absorpt_correction_T_min 0.958
_exptl_absorpt_correction_type multi-scan
_exptl_absorpt_process_details 'SADABS 2008/1 (Bruker AXS)'
_exptl_crystal_density_diffrn 1.275
_exptl_crystal_density_method 'not measured'
_exptl_crystal_description block
_exptl_crystal_F_000 1184
_exptl_crystal_size_max 0.20
_exptl_crystal_size_mid 0.18
_exptl_crystal_size_min 0.17
_refine_diff_density_max 0.126
_refine_diff_density_min -0.230
_refine_diff_density_rms 0.044
_refine_ls_extinction_method none
_refine_ls_goodness_of_fit_ref 1.016
_refine_ls_hydrogen_treatment mixed
_refine_ls_matrix_type full
_refine_ls_number_parameters 182
_refine_ls_number_reflns 3386
_refine_ls_number_restraints 0
_refine_ls_restrained_S_all 1.016
_refine_ls_R_factor_all 0.0915
_refine_ls_R_factor_gt 0.0484
_refine_ls_shift/su_max 0.013
_refine_ls_shift/su_mean 0.002
_refine_ls_structure_factor_coef Fsqd
_refine_ls_weighting_details 'calc w=1/[\s^2^(Fo^2^)+(0.0488P)^2^+0.5059P] where P=(Fo^2^+2Fc^2^)/3'
_refine_ls_weighting_scheme calc
_refine_ls_wR_factor_gt 0.1071
_refine_ls_wR_factor_ref 0.1251
_reflns_number_gt 2012
_reflns_number_total 3386
_reflns_threshold_expression >2sigma(I)
_cod_data_source_file jo5011125_si_002.cif
_cod_data_source_block rimi
_cod_depositor_comments
;
The following automatic conversions were performed:

'_symmetry_cell_setting' value 'Orthorhombic' changed to
'orthorhombic' according to
/usr/data/users/saulius/crontab/automatic-downloads/rss-feeds/ACS/lib/dictionaries/cif_core.dic
dictionary named 'cif_core.dic' version 2.4.2 from
2011-04-26.

'_exptl_absorpt_correction_type' value 'Multi-scan'
changed to 'multi-scan' according to
/usr/data/users/saulius/crontab/automatic-downloads/rss-feeds/ACS/lib/dictionaries/cif_core.dic
dictionary named 'cif_core.dic' version 2.4.2 from 2011-04-26.

Automatic conversion script
Id: cif_fix_values 2281 2013-09-26 08:29:07Z andrius 

 Adding full bibliography for 4029673.cif.
;
_cod_original_sg_symbol_H-M Pbca
_cod_database_code 4029673

loop_
_symmetry_equiv_pos_as_xyz
'x, y, z'
'x+1/2, -y+1/2, -z'
'-x, y+1/2, -z+1/2'
'-x+1/2, -y, z+1/2'
'-x, -y, -z'
'-x-1/2, y-1/2, z'
'x, -y-1/2, z-1/2'
'x-1/2, y, -z-1/2'

loop_
_atom_site_label
_atom_site_type_symbol
_atom_site_fract_x
_atom_site_fract_y
_atom_site_fract_z
_atom_site_U_iso_or_equiv
_atom_site_adp_type
_atom_site_occupancy
_atom_site_symmetry_multiplicity
_atom_site_calc_flag
_atom_site_refinement_flags
S1 S 0.19072(3) 0.03202(8) 0.20903(3) 0.0781(2) Uani 1 1 d .
O1 O 0.14170(9) 0.98560(18) -0.12156(7) 0.0808(5) Uani 1 1 d .
C1 C 0.05896(17) -0.3764(3) 0.23655(12) 0.0868(7) Uani 1 1 d .
H1 H 0.0563 -0.4676 0.2653 0.104 Uiso 1 1 calc R
C2 C 0.11418(14) -0.2557(3) 0.24265(10) 0.0770(6) Uani 1 1 d .
H2 H 0.1492 -0.2670 0.2752 0.092 Uiso 1 1 calc R
C3 C 0.11848(11) -0.1176(3) 0.20099(9) 0.0624(5) Uani 1 1 d .
C4 C 0.14584(12) 0.2184(3) 0.17675(10) 0.0711(6) Uani 1 1 d .
H4A H 0.1092 0.2591 0.2073 0.085 Uiso 1 1 calc R
H4B H 0.1825 0.3085 0.1711 0.085 Uiso 1 1 calc R
C5 C 0.10826(10) 0.1855(2) 0.11366(9) 0.0575(5) Uani 1 1 d .
C6 C 0.10754(10) 0.3181(3) 0.06515(9) 0.0608(5) Uani 1 1 d .
H6 H 0.0829 0.2920 0.0272 0.073 Uiso 1 1 calc R
C7 C 0.13815(11) 0.4733(3) 0.06867(9) 0.0599(5) Uani 1 1 d .
H7 H 0.1628 0.4995 0.1066 0.072 Uiso 1 1 calc R
C8 C 0.13734(10) 0.6068(2) 0.01964(9) 0.0548(5) Uani 1 1 d .
C9 C 0.18220(10) 0.7504(2) 0.02677(9) 0.0624(5) Uani 1 1 d .
H9 H 0.2112 0.7601 0.0635 0.075 Uiso 1 1 calc R
C10 C 0.18555(10) 0.8796(2) -0.01855(9) 0.0616(5) Uani 1 1 d .
H10 H 0.2165 0.9738 -0.0123 0.074 Uiso 1 1 calc R
C11 C 0.14296(10) 0.8677(2) -0.07286(9) 0.0596(5) Uani 1 1 d .
C12 C 0.19228(14) 1.1249(3) -0.11818(12) 0.0969(8) Uani 1 1 d .
H12A H 0.1819 1.1922 -0.0806 0.145 Uiso 1 1 calc R
H12B H 0.1870 1.1953 -0.1557 0.145 Uiso 1 1 calc R
H12C H 0.2422 1.0816 -0.1159 0.145 Uiso 1 1 calc R
C13 C 0.07160(11) 0.0374(2) 0.10485(9) 0.0624(5) Uani 1 1 d .
H13 H 0.0469 0.0230 0.0660 0.075 Uiso 1 1 calc R
C14 C 0.06727(11) -0.1024(2) 0.15072(9) 0.0607(5) Uani 1 1 d .
C15 C 0.01234(12) -0.2278(3) 0.14529(11) 0.0744(6) Uani 1 1 d .
H15 H -0.0220 -0.2205 0.1121 0.089 Uiso 1 1 calc R
C16 C 0.00792(15) -0.3622(3) 0.18816(13) 0.0869(7) Uani 1 1 d .
H16 H -0.0297 -0.4433 0.1842 0.104 Uiso 1 1 calc R
C17 C 0.09609(11) 0.7273(3) -0.08062(9) 0.0651(5) Uani 1 1 d .
H17 H 0.0661 0.7198 -0.1169 0.078 Uiso 1 1 calc R
C18 C 0.09371(10) 0.6004(3) -0.03554(9) 0.0621(5) Uani 1 1 d .
H18 H 0.0622 0.5073 -0.0418 0.074 Uiso 1 1 calc R

loop_
_atom_site_aniso_label
_atom_site_aniso_U_11
_atom_site_aniso_U_22
_atom_site_aniso_U_33
_atom_site_aniso_U_23
_atom_site_aniso_U_13
_atom_site_aniso_U_12
S1 0.0687(4) 0.0845(4) 0.0812(4) 0.0098(3) -0.0058(3) 0.0036(3)
O1 0.0906(11) 0.0708(9) 0.0810(10) 0.0154(8) -0.0150(8) -0.0218(8)
C1 0.122(2) 0.0581(14) 0.0798(16) 0.0050(12) 0.0312(16) 0.0107(15)
C2 0.0932(16) 0.0693(14) 0.0686(13) 0.0057(12) 0.0166(12) 0.0169(13)
C3 0.0681(12) 0.0591(12) 0.0599(12) -0.0013(10) 0.0154(10) 0.0121(10)
C4 0.0812(14) 0.0625(12) 0.0695(13) 0.0039(10) -0.0037(11) -0.0081(11)
C5 0.0563(11) 0.0592(12) 0.0571(11) -0.0005(9) 0.0056(9) 0.0030(10)
C6 0.0577(11) 0.0657(12) 0.0589(11) -0.0006(10) 0.0022(9) 0.0008(10)
C7 0.0573(11) 0.0659(12) 0.0566(11) -0.0011(10) 0.0019(9) -0.0003(10)
C8 0.0487(10) 0.0582(11) 0.0576(11) -0.0047(9) 0.0052(9) 0.0008(9)
C9 0.0640(12) 0.0640(12) 0.0591(11) -0.0062(10) -0.0053(9) -0.0027(10)
C10 0.0624(12) 0.0563(11) 0.0662(12) -0.0068(10) -0.0030(10) -0.0087(10)
C11 0.0584(11) 0.0569(12) 0.0635(12) 0.0017(10) 0.0018(9) 0.0006(10)
C12 0.1057(18) 0.0801(17) 0.1049(19) 0.0227(14) -0.0085(15) -0.0323(15)
C13 0.0634(12) 0.0637(12) 0.0601(12) -0.0024(10) 0.0018(9) 0.0019(10)
C14 0.0663(12) 0.0526(11) 0.0632(12) -0.0038(10) 0.0137(10) 0.0051(10)
C15 0.0833(15) 0.0613(13) 0.0785(14) -0.0074(12) 0.0087(12) -0.0045(12)
C16 0.1033(19) 0.0622(15) 0.0951(17) -0.0065(14) 0.0300(15) -0.0108(14)
C17 0.0605(12) 0.0705(13) 0.0643(12) 0.0011(11) -0.0098(10) -0.0105(10)
C18 0.0552(11) 0.0618(12) 0.0692(12) -0.0008(10) -0.0022(9) -0.0137(9)

loop_
_atom_type_symbol
_atom_type_description
_atom_type_scat_dispersion_real
_atom_type_scat_dispersion_imag
_atom_type_scat_source
C C 0.0033 0.0016 'International Tables Vol C Tables 4.2.6.8 and 6.1.1.4'
H H 0.0000 0.0000 'International Tables Vol C Tables 4.2.6.8 and 6.1.1.4'
O O 0.0106 0.0060 'International Tables Vol C Tables 4.2.6.8 and 6.1.1.4'
S S 0.1246 0.1234 'International Tables Vol C Tables 4.2.6.8 and 6.1.1.4'

loop_
_geom_angle_atom_site_label_1
_geom_angle_atom_site_label_2
_geom_angle_atom_site_label_3
_geom_angle
C3 S1 C4 99.70(10)
C11 O1 C12 117.76(16)
C16 C1 C2 119.9(2)
C16 C1 H1 120.1
C2 C1 H1 120.1
C1 C2 C3 120.9(2)
C1 C2 H2 119.5
C3 C2 H2 119.5
C2 C3 C14 119.8(2)
C2 C3 S1 119.87(18)
C14 C3 S1 120.21(15)
C5 C4 S1 113.18(14)
C5 C4 H4A 108.9
S1 C4 H4A 108.9
C5 C4 H4B 108.9
S1 C4 H4B 108.9
H4A C4 H4B 107.8
C13 C5 C6 120.97(18)
C13 C5 C4 119.23(18)
C6 C5 C4 119.65(17)
C7 C6 C5 127.38(19)
C7 C6 H6 116.3
C5 C6 H6 116.3
C6 C7 C8 127.26(18)
C6 C7 H7 116.4
C8 C7 H7 116.4
C9 C8 C18 116.44(18)
C9 C8 C7 119.62(17)
C18 C8 C7 123.94(17)
C10 C9 C8 122.65(18)
C10 C9 H9 118.7
C8 C9 H9 118.7
C11 C10 C9 119.42(18)
C11 C10 H10 120.3
C9 C10 H10 120.3
C10 C11 O1 125.21(17)
C10 C11 C17 119.23(18)
O1 C11 C17 115.56(17)
O1 C12 H12A 109.5
O1 C12 H12B 109.5
H12A C12 H12B 109.5
O1 C12 H12C 109.5
H12A C12 H12C 109.5
H12B C12 H12C 109.5
C5 C13 C14 125.56(19)
C5 C13 H13 117.2
C14 C13 H13 117.2
C15 C14 C3 117.94(19)
C15 C14 C13 120.7(2)
C3 C14 C13 121.39(18)
C16 C15 C14 121.3(2)
C16 C15 H15 119.3
C14 C15 H15 119.3
C1 C16 C15 120.0(2)
C1 C16 H16 120.0
C15 C16 H16 120.0
C18 C17 C11 120.59(18)
C18 C17 H17 119.7
C11 C17 H17 119.7
C17 C18 C8 121.64(18)
C17 C18 H18 119.2
C8 C18 H18 119.2

loop_
_geom_bond_atom_site_label_1
_geom_bond_atom_site_label_2
_geom_bond_distance
S1 C3 1.754(2)
S1 C4 1.792(2)
O1 C11 1.369(2)
O1 C12 1.418(2)
C1 C16 1.368(3)
C1 C2 1.373(3)
C1 H1 0.9300
C2 C3 1.385(3)
C2 H2 0.9300
C3 C14 1.400(3)
C4 C5 1.501(3)
C4 H4A 0.9700
C4 H4B 0.9700
C5 C13 1.342(3)
C5 C6 1.445(3)
C6 C7 1.330(3)
C6 H6 0.9300
C7 C8 1.458(3)
C7 H7 0.9300
C8 C9 1.387(2)
C8 C18 1.393(2)
C9 C10 1.381(3)
C9 H9 0.9300
C10 C11 1.370(3)
C10 H10 0.9300
C11 C17 1.391(2)
C12 H12A 0.9600
C12 H12B 0.9600
C12 H12C 0.9600
C13 C14 1.451(3)
C13 H13 0.9300
C14 C15 1.394(3)
C15 C16 1.379(3)
C15 H15 0.9300
C16 H16 0.9300
C17 C18 1.364(3)
C17 H17 0.9300
C18 H18 0.9300
